data_4325049
loop_
_publ_author_name
'Li-Pei Wei'
'Zhi-Gang Ren'
'Lian-Wen Zhu'
'Wen-Yan Yan'
'Sha Sun'
'Hui-Fang Wang'
'Jian-Ping Lang'
'Zhen-Rong Sun'

_publ_contact_author_address
;
 College of Chemistry, Chemical Engineering and Materials Science
 Soochow University
 Suzhou 215123, Jiangsu
 P.R.China
;
_publ_contact_author_email jplang@suda.edu.cn
_publ_contact_author_fax 86-512-65880089
_publ_contact_author_name 'Jian-Ping Lang'
_publ_contact_author_phone 86-512-65882865
_publ_section_title
;
 Construction of Halide-Bridged Tungsten-Copper-Sulfide Double Cubanelike
 Clusters from a New Precursor [(Tp*WS2)2(\m-S2)]
;
_journal_name_full 'Inorganic Chemistry'
_journal_page_first 4493
_journal_page_last 4502
_journal_paper_doi 10.1021/ic200147d
_journal_volume 50
_journal_year 2011
_chemical_formula_moiety 'C32 H47 B2 Br4 Cu6 N13 S6 W2, C H Cl3, C H Cl3, C H2 Cl2'
_chemical_formula_sum 'C35 H51 B2 Br4 Cl8 Cu6 N13 S6 W2'
_chemical_formula_weight 2219.04
_chemical_name_systematic
; 
 ? 
;
_space_group_IT_number 2
_symmetry_cell_setting triclinic
_symmetry_space_group_name_Hall '-P 1'
_symmetry_space_group_name_H-M 'P -1'
_atom_sites_solution_hydrogens geom
_atom_sites_solution_primary direct
_atom_sites_solution_secondary difmap
_cell_angle_alpha 94.37(3)
_cell_angle_beta 103.90(3)
_cell_angle_gamma 111.54(3)
_cell_formula_units_Z 2
_cell_length_a 11.557(2)
_cell_length_b 13.558(3)
_cell_length_c 22.986(5)
_cell_measurement_reflns_used 14043
_cell_measurement_temperature 223(2)
_cell_measurement_theta_max 27.5049
_cell_measurement_theta_min 3.0345
_cell_volume 3197.7(15)
_computing_cell_refinement 'CrystalClear, Ver. 1.30 (Rigaku/MSC, 2001)'
_computing_data_collection 'CrystalClear, Ver. 1.30 (Rigaku/MSC, 2001)'
_computing_data_reduction 'CrystalStructure, Ver. 3.60 (Rigaku/MSC, 2004)'
_computing_molecular_graphics 'ORTEPII (Johnson, 1976)'
_computing_publication_material SHELXL97
_computing_structure_refinement 'SHELXL-97 (Sheldrick, 1997)'
_computing_structure_solution 'SHELXS-97 (Sheldrick, 1990)'
_diffrn_ambient_temperature 223(2)
_diffrn_measured_fraction_theta_full 0.993
_diffrn_measured_fraction_theta_max 0.993
_diffrn_measurement_device_type 'Rigaku MercuryCCD area detector'
_diffrn_measurement_method \w
_diffrn_radiation_monochromator graphite
_diffrn_radiation_source 'fine-focus sealed tube'
_diffrn_radiation_type MoK\a
_diffrn_radiation_wavelength 0.71073
_diffrn_reflns_av_R_equivalents 0.0655
_diffrn_reflns_av_sigmaI/netI 0.0861
_diffrn_reflns_limit_h_max 12
_diffrn_reflns_limit_h_min -13
_diffrn_reflns_limit_k_max 16
_diffrn_reflns_limit_k_min -16
_diffrn_reflns_limit_l_max 26
_diffrn_reflns_limit_l_min -27
_diffrn_reflns_number 26675
_diffrn_reflns_theta_full 25.00
_diffrn_reflns_theta_max 25.00
_diffrn_reflns_theta_min 3.03
_diffrn_standards_decay_% 0
_diffrn_standards_interval_count 0
_diffrn_standards_interval_time 0
_diffrn_standards_number 0
_exptl_absorpt_coefficient_mu 8.606
_exptl_absorpt_correction_T_max 0.4511
_exptl_absorpt_correction_T_min 0.1385
_exptl_absorpt_correction_type multi-scan
_exptl_absorpt_process_details 'Jacobson, R. (1998) Private communication to Rigaku Company, Tokyo, Japan.'
_exptl_crystal_colour Black
_exptl_crystal_density_diffrn 2.305
_exptl_crystal_description Platelet
_exptl_crystal_F_000 2110
_exptl_crystal_size_max 0.38
_exptl_crystal_size_mid 0.31
_exptl_crystal_size_min 0.11
_refine_diff_density_max 1.928
_refine_diff_density_min -1.750
_refine_diff_density_rms 0.196
_refine_ls_extinction_method none
_refine_ls_goodness_of_fit_ref 1.023
_refine_ls_hydrogen_treatment mixed
_refine_ls_matrix_type full
_refine_ls_number_parameters 696
_refine_ls_number_reflns 11172
_refine_ls_number_restraints 30
_refine_ls_restrained_S_all 1.049
_refine_ls_R_factor_all 0.0682
_refine_ls_R_factor_gt 0.0517
_refine_ls_shift/su_max 0.001
_refine_ls_shift/su_mean 0.000
_refine_ls_structure_factor_coef Fsqd
_refine_ls_weighting_details 'calc w=1/[\s^2^(Fo^2^)+(0.0520P)^2^+0.0000P] where P=(Fo^2^+2Fc^2^)/3'
_refine_ls_weighting_scheme calc
_refine_ls_wR_factor_gt 0.1152
_refine_ls_wR_factor_ref 0.1239
_reflns_number_gt 8854
_reflns_number_total 11172
_reflns_threshold_expression >2sigma(I)
_cod_data_source_file ic200147d_si_002_4.cif
_cod_data_source_block 3
_cod_original_cell_volume 3197.7(11)
_cod_original_sg_symbol_H-M 'P -1 '
_cod_database_code 4325049

loop_
_symmetry_equiv_pos_as_xyz
'x, y, z'
'-x, -y, -z'

loop_
_atom_site_label
_atom_site_type_symbol
_atom_site_fract_x
_atom_site_fract_y
_atom_site_fract_z
_atom_site_U_iso_or_equiv
_atom_site_adp_type
_atom_site_occupancy
_atom_site_symmetry_multiplicity
_atom_site_calc_flag
_atom_site_refinement_flags
W1 W 0.09553(4) 0.32740(3) 0.136831(17) 0.02394(12) Uani 1 1 d .
W2 W -0.04166(4) 0.68927(3) 0.373532(17) 0.02426(12) Uani 1 1 d .
Cu3 Cu 0.14379(13) 0.52673(9) 0.19365(6) 0.0363(3) Uani 1 1 d .
Cu1 Cu -0.07722(12) 0.40464(10) 0.08642(6) 0.0364(3) Uani 1 1 d .
Cu2 Cu -0.06313(12) 0.33467(10) 0.20119(6) 0.0363(3) Uani 1 1 d .
Cu5 Cu -0.12588(12) 0.50399(9) 0.29345(6) 0.0338(3) Uani 1 1 d .
Cu4 Cu -0.15079(12) 0.70437(10) 0.26043(5) 0.0337(3) Uani 1 1 d .
Cu6 Cu 0.09937(12) 0.69317(10) 0.29707(6) 0.0355(3) Uani 1 1 d .
B1 B 0.2466(10) 0.1716(9) 0.0980(5) 0.027(2) Uani 1 1 d .
H1 H 0.286(9) 0.114(7) 0.083(4) 0.040 Uiso 1 1 d .
B2 B -0.0121(12) 0.7837(9) 0.5214(6) 0.034(3) Uani 1 1 d .
H2 H -0.003(10) 0.822(8) 0.565(5) 0.051 Uiso 1 1 d .
S1 S 0.1351(2) 0.48184(19) 0.09585(11) 0.0297(6) Uani 1 1 d .
S2 S 0.1513(2) 0.3884(2) 0.23985(11) 0.0313(6) Uani 1 1 d .
S3 S -0.1287(2) 0.23994(19) 0.10753(11) 0.0313(6) Uani 1 1 d .
S6 S -0.2510(2) 0.58720(18) 0.31387(11) 0.0285(5) Uani 1 1 d .
S5 S 0.0673(2) 0.58140(18) 0.36369(11) 0.0288(5) Uani 1 1 d .
S4 S 0.0373(2) 0.82518(19) 0.32078(12) 0.0315(6) Uani 1 1 d .
Br3 Br -0.08812(10) 0.54274(8) 0.18638(5) 0.0347(2) Uani 1 1 d .
Br1 Br 0.25899(11) 0.70853(8) 0.24773(5) 0.0416(3) Uani 1 1 d .
Br2 Br -0.20477(10) 0.31118(8) 0.26081(5) 0.0364(3) Uani 1 1 d .
Br4 Br -0.24458(12) 0.74436(10) 0.16939(5) 0.0474(3) Uani 1 1 d .
N1 N 0.0809(7) 0.2404(6) 0.0450(3) 0.0282(18) Uani 1 1 d .
N2 N 0.1446(7) 0.1729(6) 0.0408(3) 0.0276(18) Uani 1 1 d .
N3 N 0.3083(7) 0.3605(6) 0.1479(3) 0.0273(18) Uani 1 1 d .
N4 N 0.3431(7) 0.2840(6) 0.1233(3) 0.0293(18) Uani 1 1 d .
N5 N 0.0997(8) 0.1689(6) 0.1629(3) 0.0302(19) Uani 1 1 d .
N6 N 0.1782(8) 0.1265(6) 0.1439(4) 0.0338(19) Uani 1 1 d .
N7 N -0.1239(8) 0.7993(6) 0.4144(4) 0.033(2) Uani 1 1 d .
N8 N -0.0851(8) 0.8337(6) 0.4777(3) 0.0281(18) Uani 1 1 d .
N9 N 0.1357(8) 0.7907(6) 0.4543(4) 0.0309(19) Uani 1 1 d .
N10 N 0.1246(8) 0.8109(6) 0.5127(4) 0.0323(19) Uani 1 1 d .
N11 N -0.1012(8) 0.6037(6) 0.4510(4) 0.0300(19) Uani 1 1 d .
N12 N -0.0857(8) 0.6631(6) 0.5063(3) 0.0296(18) Uani 1 1 d .
N13 N -0.1998(9) 0.4547(8) 0.0404(4) 0.044(2) Uani 1 1 d .
C1 C 0.0152(9) 0.2364(8) -0.0142(5) 0.032(2) Uani 1 1 d .
C2 C -0.0718(10) 0.2951(8) -0.0335(4) 0.038(2) Uani 1 1 d .
H2A H -0.0740 0.3365 0.0023 0.057 Uiso 1 1 calc R
H2B H -0.1589 0.2433 -0.0550 0.057 Uiso 1 1 calc R
H2C H -0.0385 0.3434 -0.0601 0.057 Uiso 1 1 calc R
C3 C 0.0402(10) 0.1719(8) -0.0528(5) 0.039(3) Uani 1 1 d .
H3A H 0.0077 0.1579 -0.0955 0.047 Uiso 1 1 calc R
C4 C 0.1196(10) 0.1305(7) -0.0199(5) 0.036(2) Uani 1 1 d .
C5 C 0.1731(12) 0.0532(10) -0.0391(5) 0.055(3) Uani 1 1 d .
H5A H 0.1437 0.0330 -0.0832 0.083 Uiso 1 1 calc R
H5B H 0.1432 -0.0106 -0.0212 0.083 Uiso 1 1 calc R
H5C H 0.2673 0.0869 -0.0254 0.083 Uiso 1 1 calc R
C6 C 0.4177(9) 0.4511(8) 0.1697(5) 0.032(2) Uani 1 1 d .
C7 C 0.4307(11) 0.5570(8) 0.2016(6) 0.052(3) Uani 1 1 d .
H7A H 0.3469 0.5512 0.2056 0.077 Uiso 1 1 calc R
H7B H 0.4612 0.6126 0.1782 0.077 Uiso 1 1 calc R
H7C H 0.4925 0.5758 0.2418 0.077 Uiso 1 1 calc R
C8 C 0.5205(9) 0.4321(8) 0.1581(5) 0.035(2) Uani 1 1 d .
H8A H 0.6073 0.4821 0.1685 0.042 Uiso 1 1 calc R
C9 C 0.4728(10) 0.3271(8) 0.1288(5) 0.035(2) Uani 1 1 d .
C10 C 0.5413(10) 0.2652(9) 0.1072(5) 0.048(3) Uani 1 1 d .
H10A H 0.4798 0.1920 0.0888 0.072 Uiso 1 1 calc R
H10B H 0.6084 0.2636 0.1414 0.072 Uiso 1 1 calc R
H10C H 0.5806 0.2993 0.0771 0.072 Uiso 1 1 calc R
C11 C 0.0474(10) 0.1050(8) 0.2002(4) 0.032(2) Uani 1 1 d .
C12 C -0.0489(12) 0.1187(9) 0.2310(5) 0.052(3) Uani 1 1 d .
H12A H -0.0652 0.1814 0.2209 0.078 Uiso 1 1 calc R
H12B H -0.0135 0.1283 0.2748 0.078 Uiso 1 1 calc R
H12C H -0.1296 0.0550 0.2172 0.078 Uiso 1 1 calc R
C13 C 0.0920(11) 0.0249(8) 0.2050(5) 0.042(3) Uani 1 1 d .
H13A H 0.0705 -0.0297 0.2282 0.050 Uiso 1 1 calc R
C14 C 0.1751(10) 0.0399(7) 0.1691(5) 0.036(2) Uani 1 1 d .
C15 C 0.2566(12) -0.0222(9) 0.1610(6) 0.057(3) Uani 1 1 d .
H15A H 0.3041 0.0063 0.1323 0.085 Uiso 1 1 calc R
H15B H 0.2006 -0.0977 0.1454 0.085 Uiso 1 1 calc R
H15C H 0.3175 -0.0151 0.1999 0.085 Uiso 1 1 calc R
C16 C -0.2116(10) 0.8399(7) 0.3905(5) 0.033(2) Uani 1 1 d .
C17 C -0.2736(11) 0.8289(9) 0.3244(5) 0.047(3) Uani 1 1 d .
H17A H -0.2444 0.7851 0.3010 0.071 Uiso 1 1 calc R
H17B H -0.2495 0.8998 0.3133 0.071 Uiso 1 1 calc R
H17C H -0.3673 0.7948 0.3157 0.071 Uiso 1 1 calc R
C18 C -0.2299(10) 0.8981(7) 0.4374(5) 0.035(2) Uani 1 1 d .
H18A H -0.2859 0.9344 0.4330 0.042 Uiso 1 1 calc R
C19 C -0.1500(10) 0.8927(8) 0.4920(5) 0.036(3) Uani 1 1 d .
C20 C -0.1373(11) 0.9404(8) 0.5545(4) 0.041(3) Uani 1 1 d .
H20A H -0.0737 0.9242 0.5836 0.062 Uiso 1 1 calc R
H20B H -0.2206 0.9104 0.5627 0.062 Uiso 1 1 calc R
H20C H -0.1091 1.0180 0.5581 0.062 Uiso 1 1 calc R
C21 C 0.2663(10) 0.8299(8) 0.4617(5) 0.037(2) Uani 1 1 d .
C22 C 0.3300(11) 0.8306(9) 0.4121(5) 0.049(3) Uani 1 1 d .
H22A H 0.2639 0.7988 0.3732 0.074 Uiso 1 1 calc R
H22B H 0.3832 0.7892 0.4198 0.074 Uiso 1 1 calc R
H22C H 0.3843 0.9043 0.4112 0.074 Uiso 1 1 calc R
C23 C 0.3338(11) 0.8688(8) 0.5236(5) 0.039(3) Uani 1 1 d .
H23A H 0.4244 0.8985 0.5413 0.047 Uiso 1 1 calc R
C24 C 0.2397(10) 0.8545(7) 0.5533(5) 0.034(2) Uani 1 1 d .
C25 C 0.2601(12) 0.8816(8) 0.6207(4) 0.044(3) Uani 1 1 d .
H25A H 0.1765 0.8623 0.6286 0.067 Uiso 1 1 calc R
H25B H 0.3110 0.9583 0.6348 0.067 Uiso 1 1 calc R
H25C H 0.3059 0.8416 0.6420 0.067 Uiso 1 1 calc R
C26 C -0.1693(9) 0.4998(7) 0.4531(4) 0.026(2) Uani 1 1 d .
C27 C -0.2030(10) 0.4063(7) 0.4054(5) 0.038(3) Uani 1 1 d .
H27A H -0.1704 0.4312 0.3718 0.056 Uiso 1 1 calc R
H27B H -0.2967 0.3678 0.3909 0.056 Uiso 1 1 calc R
H27C H -0.1641 0.3584 0.4222 0.056 Uiso 1 1 calc R
C28 C -0.1988(9) 0.4926(8) 0.5075(4) 0.029(2) Uani 1 1 d .
H28A H -0.2456 0.4293 0.5200 0.035 Uiso 1 1 calc R
C29 C -0.1468(10) 0.5957(8) 0.5401(4) 0.031(2) Uani 1 1 d .
C30 C -0.1456(11) 0.6360(8) 0.6036(4) 0.041(3) Uani 1 1 d .
H30A H -0.1024 0.7140 0.6129 0.062 Uiso 1 1 calc R
H30B H -0.0995 0.6055 0.6329 0.062 Uiso 1 1 calc R
H30C H -0.2342 0.6143 0.6056 0.062 Uiso 1 1 calc R
C31 C -0.2564(10) 0.5022(10) 0.0233(5) 0.046(3) Uani 1 1 d .
C32 C -0.3261(12) 0.5711(11) 0.0049(7) 0.070(4) Uani 1 1 d .
H32A H -0.3584 0.5892 0.0377 0.105 Uiso 1 1 calc R
H32B H -0.3985 0.5331 -0.0313 0.105 Uiso 1 1 calc R
H32C H -0.2675 0.6367 -0.0038 0.105 Uiso 1 1 calc R
C35 C -0.5658(14) 0.3946(12) 0.5641(6) 0.077(4) Uani 1 1 d .
H35A H -0.5475 0.4708 0.5628 0.093 Uiso 1 1 calc R
H35B H -0.6532 0.3604 0.5686 0.093 Uiso 1 1 calc R
C33 C -0.5488(16) 0.1143(9) -0.1240(5) 0.114(6) Uiso 1 1 d D
Cl1 Cl -0.4521(18) 0.2228(14) -0.0639(8) 0.164(6) Uiso 0.40 1 d PD
Cl2 Cl -0.5797(12) -0.0025(9) -0.1048(6) 0.092(3) Uiso 0.40 1 d PD
Cl3 Cl -0.501(2) 0.1287(16) -0.1873(8) 0.150(6) Uiso 0.40 1 d PD
Cl1A Cl -0.5147(19) 0.0439(15) -0.0654(8) 0.100(5) Uiso 0.30 1 d PD
Cl2A Cl -0.584(2) 0.0246(16) -0.1965(8) 0.132(6) Uiso 0.30 1 d PD
Cl3A Cl -0.4063(15) 0.2237(13) -0.1112(10) 0.126(6) Uiso 0.30 1 d PD
Cl1B Cl -0.449(2) 0.127(3) -0.0500(8) 0.183(10) Uiso 0.30 1 d PD
Cl2B Cl -0.6005(19) -0.0184(12) -0.1613(10) 0.125(6) Uiso 0.30 1 d PD
Cl3B Cl -0.4367(11) 0.1817(9) -0.1579(6) 0.055(3) Uiso 0.30 1 d PD
C34 C -0.382(3) 0.7757(12) 0.6991(11) 0.186(11) Uani 1 1 d DU
H34 H -0.2973 0.7968 0.7305 0.223 Uiso 1 1 calc R
Cl4 Cl -0.3746(9) 0.8640(8) 0.6545(4) 0.249(5) Uani 1 1 d D
Cl5 Cl -0.4909(10) 0.7744(10) 0.7297(4) 0.323(7) Uani 1 1 d D
Cl6 Cl -0.4338(9) 0.6523(8) 0.6657(5) 0.243(4) Uani 1 1 d D
Cl7 Cl -0.5597(4) 0.3318(4) 0.49576(19) 0.0969(13) Uani 1 1 d .
Cl8 Cl -0.4533(4) 0.3843(4) 0.62579(18) 0.0899(12) Uani 1 1 d .

loop_
_atom_site_aniso_label
_atom_site_aniso_U_11
_atom_site_aniso_U_22
_atom_site_aniso_U_33
_atom_site_aniso_U_23
_atom_site_aniso_U_13
_atom_site_aniso_U_12
W1 0.0254(2) 0.0249(2) 0.0237(2) 0.00291(17) 0.00703(18) 0.01273(18)
W2 0.0310(2) 0.0212(2) 0.0229(2) 0.00259(17) 0.00783(18) 0.01328(18)
Cu3 0.0475(8) 0.0286(6) 0.0343(7) 0.0018(6) 0.0136(7) 0.0163(6)
Cu1 0.0328(7) 0.0424(7) 0.0392(8) 0.0132(6) 0.0087(6) 0.0208(6)
Cu2 0.0365(7) 0.0423(7) 0.0315(7) 0.0022(6) 0.0149(6) 0.0150(6)
Cu5 0.0366(7) 0.0289(6) 0.0355(7) -0.0020(6) 0.0077(6) 0.0158(6)
Cu4 0.0376(7) 0.0343(7) 0.0311(7) 0.0093(6) 0.0078(6) 0.0169(6)
Cu6 0.0413(8) 0.0350(7) 0.0399(8) 0.0097(6) 0.0199(7) 0.0202(6)
B1 0.023(6) 0.026(6) 0.025(6) -0.007(5) -0.001(5) 0.010(5)
B2 0.044(7) 0.031(6) 0.031(7) 0.002(6) 0.015(6) 0.018(6)
S1 0.0343(14) 0.0275(12) 0.0311(14) 0.0070(11) 0.0132(12) 0.0138(12)
S2 0.0356(15) 0.0339(14) 0.0245(13) 0.0008(11) 0.0075(12) 0.0157(12)
S3 0.0275(13) 0.0312(13) 0.0331(15) -0.0002(12) 0.0088(12) 0.0107(11)
S6 0.0312(14) 0.0273(12) 0.0280(14) 0.0030(11) 0.0076(12) 0.0138(11)
S5 0.0351(14) 0.0248(12) 0.0292(14) 0.0040(11) 0.0067(12) 0.0166(11)
S4 0.0379(15) 0.0258(12) 0.0350(15) 0.0086(11) 0.0132(13) 0.0153(12)
Br3 0.0399(6) 0.0391(6) 0.0324(6) 0.0045(5) 0.0125(5) 0.0227(5)
Br1 0.0402(6) 0.0317(5) 0.0521(7) -0.0028(5) 0.0222(6) 0.0098(5)
Br2 0.0455(6) 0.0276(5) 0.0373(6) 0.0010(5) 0.0209(5) 0.0111(5)
Br4 0.0565(8) 0.0595(7) 0.0387(7) 0.0198(6) 0.0142(6) 0.0346(7)
N1 0.026(4) 0.036(5) 0.015(4) -0.006(4) -0.004(4) 0.013(4)
N2 0.024(4) 0.028(4) 0.026(5) -0.006(4) 0.004(4) 0.010(4)
N3 0.025(4) 0.036(5) 0.020(4) -0.002(4) 0.002(4) 0.016(4)
N4 0.029(5) 0.031(4) 0.030(5) 0.002(4) 0.007(4) 0.018(4)
N5 0.034(5) 0.035(5) 0.028(5) 0.005(4) 0.011(4) 0.020(4)
N6 0.034(5) 0.031(5) 0.032(5) -0.002(4) 0.001(4) 0.014(4)
N7 0.047(5) 0.028(4) 0.038(5) 0.008(4) 0.020(4) 0.027(4)
N8 0.042(5) 0.022(4) 0.021(4) 0.002(4) 0.008(4) 0.014(4)
N9 0.037(5) 0.021(4) 0.031(5) -0.004(4) 0.004(4) 0.012(4)
N10 0.043(5) 0.025(4) 0.028(5) 0.000(4) 0.010(4) 0.014(4)
N11 0.033(5) 0.026(4) 0.031(5) 0.001(4) 0.013(4) 0.011(4)
N12 0.040(5) 0.027(4) 0.023(4) -0.004(4) 0.002(4) 0.020(4)
N13 0.044(6) 0.067(6) 0.034(5) 0.020(5) 0.018(5) 0.031(5)
C1 0.027(5) 0.029(5) 0.039(6) 0.000(5) 0.013(5) 0.008(5)
C2 0.037(6) 0.053(7) 0.019(5) 0.002(5) -0.004(5) 0.021(6)
C3 0.046(7) 0.051(7) 0.019(6) -0.011(5) 0.012(5) 0.020(6)
C4 0.032(6) 0.026(5) 0.043(7) -0.013(5) 0.015(5) 0.005(5)
C5 0.064(9) 0.061(8) 0.048(8) -0.008(6) 0.013(7) 0.039(7)
C6 0.028(6) 0.028(5) 0.040(6) 0.007(5) 0.009(5) 0.014(5)
C7 0.046(7) 0.038(6) 0.066(9) -0.011(6) 0.014(7) 0.017(6)
C8 0.018(5) 0.037(6) 0.041(6) -0.002(5) -0.001(5) 0.009(5)
C9 0.028(6) 0.032(6) 0.042(7) 0.002(5) 0.008(5) 0.011(5)
C10 0.026(6) 0.052(7) 0.063(8) -0.010(6) 0.013(6) 0.016(6)
C11 0.039(6) 0.035(5) 0.025(5) 0.010(5) 0.005(5) 0.020(5)
C12 0.068(9) 0.041(6) 0.062(8) 0.022(6) 0.039(7) 0.023(7)
C13 0.049(7) 0.040(6) 0.041(7) 0.014(5) 0.011(6) 0.023(6)
C14 0.045(7) 0.025(5) 0.039(6) 0.005(5) 0.002(5) 0.021(5)
C15 0.058(8) 0.041(7) 0.084(10) 0.019(7) 0.020(8) 0.032(7)
C16 0.036(6) 0.024(5) 0.041(6) 0.005(5) 0.012(5) 0.016(5)
C17 0.060(8) 0.045(7) 0.055(7) 0.015(6) 0.014(6) 0.042(7)
C18 0.044(6) 0.026(5) 0.043(7) -0.002(5) 0.017(6) 0.023(5)
C19 0.048(7) 0.027(5) 0.048(7) 0.016(5) 0.026(6) 0.020(5)
C20 0.062(8) 0.030(6) 0.031(6) -0.008(5) 0.014(6) 0.021(6)
C21 0.034(6) 0.031(6) 0.043(7) 0.011(5) 0.011(6) 0.010(5)
C22 0.035(7) 0.055(7) 0.056(8) -0.005(6) 0.014(6) 0.017(6)
C23 0.042(7) 0.030(6) 0.044(7) 0.005(5) 0.010(6) 0.016(5)
C24 0.040(6) 0.021(5) 0.029(6) -0.005(5) -0.003(5) 0.009(5)
C25 0.068(8) 0.031(6) 0.023(6) -0.003(5) -0.003(6) 0.019(6)
C26 0.034(6) 0.020(5) 0.027(5) 0.005(4) 0.007(5) 0.016(5)
C27 0.043(6) 0.027(5) 0.043(7) 0.005(5) 0.020(6) 0.010(5)
C28 0.027(5) 0.030(5) 0.030(6) 0.008(5) 0.008(5) 0.010(5)
C29 0.042(6) 0.037(6) 0.021(5) 0.014(5) 0.011(5) 0.022(5)
C30 0.063(8) 0.036(6) 0.034(6) 0.006(5) 0.019(6) 0.027(6)
C31 0.020(6) 0.079(9) 0.030(6) 0.012(6) 0.002(5) 0.014(6)
C32 0.052(8) 0.085(10) 0.103(12) 0.053(9) 0.044(9) 0.040(8)
C35 0.073(10) 0.097(11) 0.075(10) 0.038(9) 0.018(9) 0.045(9)
C34 0.180(19) 0.198(19) 0.141(17) -0.033(14) 0.056(15) 0.038(15)
Cl4 0.210(9) 0.298(11) 0.169(7) 0.127(8) -0.013(7) 0.048(8)
Cl5 0.153(8) 0.52(2) 0.153(8) 0.047(10) 0.028(7) -0.006(10)
Cl6 0.177(8) 0.280(11) 0.252(10) -0.031(9) -0.010(8) 0.131(8)
Cl7 0.075(3) 0.122(4) 0.073(3) 0.025(3) 0.017(2) 0.018(3)
Cl8 0.082(3) 0.126(4) 0.071(3) 0.018(3) 0.015(2) 0.056(3)

loop_
_atom_type_symbol
_atom_type_description
_atom_type_scat_dispersion_real
_atom_type_scat_dispersion_imag
_atom_type_scat_source
C C 0.0033 0.0016 'International Tables Vol C Tables 4.2.6.8 and 6.1.1.4'
H H 0.0000 0.0000 'International Tables Vol C Tables 4.2.6.8 and 6.1.1.4'
B B 0.0013 0.0007 'International Tables Vol C Tables 4.2.6.8 and 6.1.1.4'
N N 0.0061 0.0033 'International Tables Vol C Tables 4.2.6.8 and 6.1.1.4'
S S 0.1246 0.1234 'International Tables Vol C Tables 4.2.6.8 and 6.1.1.4'
Cu Cu 0.3201 1.2651 'International Tables Vol C Tables 4.2.6.8 and 6.1.1.4'
Br Br -0.2901 2.4595 'International Tables Vol C Tables 4.2.6.8 and 6.1.1.4'
W W -0.8490 6.8722 'International Tables Vol C Tables 4.2.6.8 and 6.1.1.4'
Cl Cl 0.1484 0.1585 'International Tables Vol C Tables 4.2.6.8 and 6.1.1.4'

loop_
_geom_angle_atom_site_label_1
_geom_angle_atom_site_label_2
_geom_angle_atom_site_label_3
_geom_angle
N1 W1 N3 79.3(3)
N1 W1 N5 80.0(3)
N3 W1 N5 80.0(3)
N1 W1 S2 162.33(19)
N3 W1 S2 88.1(2)
N5 W1 S2 85.7(2)
N1 W1 S1 87.6(2)
N3 W1 S1 85.86(19)
N5 W1 S1 162.69(18)
S2 W1 S1 103.91(9)
N1 W1 S3 84.9(2)
N3 W1 S3 160.7(2)
N5 W1 S3 86.5(2)
S2 W1 S3 104.63(9)
S1 W1 S3 104.49(9)
N1 W1 Cu2 137.61(19)
N3 W1 Cu2 141.25(18)
N5 W1 Cu2 93.58(17)
S2 W1 Cu2 53.17(7)
S1 W1 Cu2 103.70(7)
S3 W1 Cu2 52.78(7)
N1 W1 Cu1 92.33(18)
N3 W1 Cu1 138.53(18)
N5 W1 Cu1 138.9(2)
S2 W1 Cu1 105.28(7)
S1 W1 Cu1 53.03(7)
S3 W1 Cu1 52.42(7)
Cu2 W1 Cu1 65.39(4)
N1 W1 Cu3 140.33(19)
N3 W1 Cu3 94.83(19)
N5 W1 Cu3 138.1(2)
S2 W1 Cu3 52.47(7)
S1 W1 Cu3 52.71(7)
S3 W1 Cu3 104.37(7)
Cu2 W1 Cu3 64.85(5)
Cu1 W1 Cu3 66.29(5)
S5 W2 N9 85.68(19)
S5 W2 N7 162.4(2)
N9 W2 N7 80.6(3)
S5 W2 S6 103.92(9)
N9 W2 S6 163.1(2)
N7 W2 S6 87.0(2)
S5 W2 N11 87.86(18)
N9 W2 N11 79.9(3)
N7 W2 N11 79.0(3)
S6 W2 N11 86.5(2)
S5 W2 S4 104.48(8)
N9 W2 S4 86.1(2)
N7 W2 S4 85.58(19)
S6 W2 S4 104.52(9)
N11 W2 S4 160.6(2)
S5 W2 Cu6 53.08(6)
N9 W2 Cu6 93.74(19)
N7 W2 Cu6 138.45(18)
S6 W2 Cu6 103.16(7)
N11 W2 Cu6 140.89(18)
S4 W2 Cu6 52.88(6)
S5 W2 Cu4 105.65(7)
N9 W2 Cu4 138.38(19)
N7 W2 Cu4 91.9(2)
S6 W2 Cu4 52.95(7)
N11 W2 Cu4 139.1(2)
S4 W2 Cu4 52.42(8)
Cu6 W2 Cu4 65.38(4)
S5 W2 Cu5 52.43(7)
N9 W2 Cu5 138.01(18)
N7 W2 Cu5 139.4(2)
S6 W2 Cu5 52.53(7)
N11 W2 Cu5 94.18(19)
S4 W2 Cu5 105.23(7)
Cu6 W2 Cu5 65.13(5)
Cu4 W2 Cu5 67.29(5)
S2 Cu3 S1 107.33(10)
S2 Cu3 Br1 120.65(9)
S1 Cu3 Br1 121.45(9)
S2 Cu3 W1 54.38(7)
S1 Cu3 W1 54.31(7)
Br1 Cu3 W1 160.86(6)
S2 Cu3 Br3 109.27(8)
S1 Cu3 Br3 104.09(9)
Br1 Cu3 Br3 90.50(6)
W1 Cu3 Br3 108.63(6)
S2 Cu3 Cu2 49.97(8)
S1 Cu3 Cu2 98.19(9)
Br1 Cu3 Cu2 137.74(6)
W1 Cu3 Cu2 56.47(4)
Br3 Cu3 Cu2 64.12(5)
S2 Cu3 Cu1 98.37(9)
S1 Cu3 Cu1 48.92(7)
Br1 Cu3 Cu1 138.54(7)
W1 Cu3 Cu1 55.96(5)
Br3 Cu3 Cu1 61.66(5)
Cu2 Cu3 Cu1 59.08(5)
N13 Cu1 S3 124.2(3)
N13 Cu1 S1 122.3(3)
S3 Cu1 S1 110.22(10)
N13 Cu1 W1 172.8(3)
S3 Cu1 W1 55.94(7)
S1 Cu1 W1 55.35(6)
N13 Cu1 Cu2 129.3(2)
S3 Cu1 Cu2 49.99(8)
S1 Cu1 Cu2 98.90(9)
W1 Cu1 Cu2 57.12(4)
N13 Cu1 Br3 81.7(3)
S3 Cu1 Br3 108.28(8)
S1 Cu1 Br3 99.32(9)
W1 Cu1 Br3 105.18(5)
Cu2 Cu1 Br3 62.12(4)
N13 Cu1 Cu3 127.0(3)
S3 Cu1 Cu3 100.22(9)
S1 Cu1 Cu3 49.48(7)
W1 Cu1 Cu3 57.74(4)
Cu2 Cu1 Cu3 59.37(5)
Br3 Cu1 Cu3 55.85(5)
S3 Cu2 S2 110.12(10)
S3 Cu2 Br2 121.15(9)
S2 Cu2 Br2 123.46(9)
S3 Cu2 W1 56.06(7)
S2 Cu2 W1 55.53(7)
Br2 Cu2 W1 169.90(6)
S3 Cu2 Cu1 49.76(7)
S2 Cu2 Cu1 100.73(8)
Br2 Cu2 Cu1 129.64(6)
W1 Cu2 Cu1 57.49(4)
S3 Cu2 Cu3 101.92(8)
S2 Cu2 Cu3 50.31(7)
Br2 Cu2 Cu3 129.74(6)
W1 Cu2 Cu3 58.68(4)
Cu1 Cu2 Cu3 61.55(6)
S5 Cu5 S6 107.70(10)
S5 Cu5 Br2 115.90(8)
S6 Cu5 Br2 123.50(9)
S5 Cu5 Br3 107.28(8)
S6 Cu5 Br3 107.64(8)
Br2 Cu5 Br3 92.23(6)
S5 Cu5 W2 54.18(7)
S6 Cu5 W2 54.63(7)
Br2 Cu5 W2 156.16(6)
Br3 Cu5 W2 111.21(5)
S5 Cu5 Cu6 49.80(7)
S6 Cu5 Cu6 98.10(8)
Br2 Cu5 Cu6 137.36(6)
Br3 Cu5 Cu6 63.90(6)
W2 Cu5 Cu6 56.78(4)
S5 Cu5 Cu4 97.70(8)
S6 Cu5 Cu4 48.38(7)
Br2 Cu5 Cu4 144.53(7)
Br3 Cu5 Cu4 65.79(5)
W2 Cu5 Cu4 55.76(4)
Cu6 Cu5 Cu4 58.78(4)
S4 Cu4 S6 109.93(10)
S4 Cu4 Br4 119.04(9)
S6 Cu4 Br4 127.39(9)
S4 Cu4 W2 55.61(7)
S6 Cu4 W2 55.27(8)
Br4 Cu4 W2 170.50(6)
S4 Cu4 Cu6 50.06(7)
S6 Cu4 Cu6 98.52(8)
Br4 Cu4 Cu6 126.94(6)
W2 Cu4 Cu6 57.28(4)
S4 Cu4 Cu5 99.39(8)
S6 Cu4 Cu5 48.53(6)
Br4 Cu4 Cu5 132.35(7)
W2 Cu4 Cu5 56.95(4)
Cu6 Cu4 Cu5 59.12(5)
S5 Cu6 S4 108.70(9)
S5 Cu6 Br1 119.97(8)
S4 Cu6 Br1 125.16(8)
S5 Cu6 W2 54.80(6)
S4 Cu6 W2 55.50(7)
Br1 Cu6 W2 168.39(7)
S5 Cu6 Cu4 100.44(8)
S4 Cu6 Cu4 49.55(8)
Br1 Cu6 Cu4 133.25(6)
W2 Cu6 Cu4 57.34(4)
S5 Cu6 Cu5 49.74(8)
S4 Cu6 Cu5 101.53(8)
Br1 Cu6 Cu5 128.39(6)
W2 Cu6 Cu5 58.08(4)
Cu4 Cu6 Cu5 62.09(5)
N4 B1 N6 110.3(8)
N4 B1 N2 108.6(8)
N6 B1 N2 108.5(8)
N12 B2 N8 108.4(9)
N12 B2 N10 108.4(8)
N8 B2 N10 109.4(8)
Cu1 S1 Cu3 81.59(9)
Cu1 S1 W1 71.62(8)
Cu3 S1 W1 72.98(8)
Cu2 S2 Cu3 79.72(10)
Cu2 S2 W1 71.29(9)
Cu3 S2 W1 73.15(8)
Cu1 S3 Cu2 80.25(10)
Cu1 S3 W1 71.64(8)
Cu2 S3 W1 71.16(9)
Cu4 S6 Cu5 83.09(9)
Cu4 S6 W2 71.78(8)
Cu5 S6 W2 72.84(8)
Cu5 S5 Cu6 80.46(10)
Cu5 S5 W2 73.39(8)
Cu6 S5 W2 72.12(7)
Cu4 S4 Cu6 80.39(10)
Cu4 S4 W2 71.97(8)
Cu6 S4 W2 71.62(7)
Cu5 Br3 Cu3 103.38(6)
Cu5 Br3 Cu1 130.86(5)
Cu3 Br3 Cu1 62.49(5)
Cu6 Br1 Cu3 92.11(6)
Cu2 Br2 Cu5 91.23(6)
C1 N1 N2 105.1(7)
C1 N1 W1 133.6(6)
N2 N1 W1 121.3(5)
N1 N2 C4 109.6(8)
N1 N2 B1 119.4(7)
C4 N2 B1 129.9(8)
C6 N3 N4 106.7(7)
C6 N3 W1 132.0(6)
N4 N3 W1 120.8(6)
C9 N4 N3 109.9(8)
C9 N4 B1 129.0(8)
N3 N4 B1 121.0(7)
C11 N5 N6 105.9(7)
C11 N5 W1 133.8(6)
N6 N5 W1 120.0(5)
C14 N6 N5 110.0(8)
C14 N6 B1 128.3(8)
N5 N6 B1 121.6(7)
C16 N7 N8 106.7(7)
C16 N7 W2 133.7(7)
N8 N7 W2 119.5(5)
C19 N8 N7 109.6(8)
C19 N8 B2 126.2(8)
N7 N8 B2 122.1(7)
C21 N9 N10 104.8(8)
C21 N9 W2 132.8(7)
N10 N9 W2 121.8(6)
C24 N10 N9 111.0(8)
C24 N10 B2 129.6(8)
N9 N10 B2 119.4(8)
C26 N11 N12 106.1(7)
C26 N11 W2 132.7(6)
N12 N11 W2 120.5(5)
C29 N12 N11 109.1(7)
C29 N12 B2 129.1(8)
N11 N12 B2 121.7(7)
C31 N13 Cu1 165.1(11)
C3 C1 N1 110.0(8)
C3 C1 C2 124.7(9)
N1 C1 C2 125.3(8)
C1 C3 C4 108.9(9)
C3 C4 N2 106.4(8)
C3 C4 C5 131.2(10)
N2 C4 C5 122.4(10)
N3 C6 C8 109.0(8)
N3 C6 C7 127.1(8)
C8 C6 C7 123.8(9)
C9 C8 C6 107.7(9)
N4 C9 C8 106.7(8)
N4 C9 C10 123.4(9)
C8 C9 C10 129.9(9)
N5 C11 C13 110.1(8)
N5 C11 C12 125.1(8)
C13 C11 C12 124.8(8)
C11 C13 C14 106.5(8)
N6 C14 C13 107.5(8)
N6 C14 C15 124.0(9)
C13 C14 C15 128.4(9)
N7 C16 C18 109.1(9)
N7 C16 C17 125.4(8)
C18 C16 C17 125.4(8)
C16 C18 C19 107.5(8)
N8 C19 C18 107.0(8)
N8 C19 C20 125.3(10)
C18 C19 C20 127.7(8)
N9 C21 C23 109.7(9)
N9 C21 C22 126.1(10)
C23 C21 C22 124.2(10)
C24 C23 C21 105.7(10)
N10 C24 C23 108.7(9)
N10 C24 C25 123.8(9)
C23 C24 C25 127.4(10)
N11 C26 C28 110.0(8)
N11 C26 C27 125.5(8)
C28 C26 C27 124.5(8)
C29 C28 C26 106.9(8)
N12 C29 C28 107.9(8)
N12 C29 C30 122.0(9)
C28 C29 C30 130.1(8)
N13 C31 C32 175.6(14)
Cl8 C35 Cl7 110.5(7)
Cl2 C33 Cl3 115.5(11)
Cl2 C33 Cl1 114.3(10)
Cl3 C33 Cl1 112.7(11)
Cl3B C33 Cl2B 101.4(10)
Cl3A C33 Cl1A 103.5(12)
Cl2B C33 Cl1B 107.5(14)
Cl3A C33 Cl2A 110.6(12)
Cl1A C33 Cl2A 106.4(11)
Cl1B Cl1 Cl3B 91.2(13)
Cl5 C34 Cl6 103.0(13)
Cl5 C34 Cl4 105.4(14)
Cl6 C34 Cl4 115.9(15)

loop_
_geom_bond_atom_site_label_1
_geom_bond_atom_site_label_2
_geom_bond_distance
W1 N1 2.276(7)
W1 N3 2.277(7)
W1 N5 2.289(7)
W1 S2 2.299(3)
W1 S1 2.299(2)
W1 S3 2.315(3)
W1 Cu2 2.6409(13)
W1 Cu1 2.6521(14)
W1 Cu3 2.7065(15)
W2 S5 2.284(2)
W2 N9 2.292(8)
W2 N7 2.296(7)
W2 S6 2.303(3)
W2 N11 2.305(7)
W2 S4 2.310(2)
W2 Cu6 2.6600(13)
W2 Cu4 2.6620(15)
W2 Cu5 2.6990(17)
Cu3 S2 2.243(3)
Cu3 S1 2.252(3)
Cu3 Br1 2.3918(19)
Cu3 Br3 2.7342(16)
Cu3 Cu2 2.868(2)
Cu3 Cu1 2.930(2)
Cu1 N13 1.918(9)
Cu1 S3 2.215(3)
Cu1 S1 2.233(3)
Cu1 Cu2 2.8591(18)
Cu1 Br3 2.9081(18)
Cu2 S3 2.222(3)
Cu2 S2 2.232(3)
Cu2 Br2 2.3282(15)
Cu5 S5 2.232(3)
Cu5 S6 2.242(2)
Cu5 Br2 2.4186(17)
Cu5 Br3 2.6588(16)
Cu5 Cu6 2.885(2)
Cu5 Cu4 2.9704(17)
Cu4 S4 2.219(3)
Cu4 S6 2.237(3)
Cu4 Br4 2.3159(17)
Cu4 Cu6 2.8746(18)
Cu6 S5 2.234(3)
Cu6 S4 2.235(2)
Cu6 Br1 2.3436(15)
B1 N4 1.486(13)
B1 N6 1.502(13)
B1 N2 1.545(13)
B2 N12 1.506(14)
B2 N8 1.515(14)
B2 N10 1.552(14)
N1 C1 1.374(12)
N1 N2 1.380(9)
N2 C4 1.387(12)
N3 C6 1.350(12)
N3 N4 1.373(9)
N4 C9 1.363(12)
N5 C11 1.351(11)
N5 N6 1.370(10)
N6 C14 1.342(11)
N7 C16 1.349(11)
N7 N8 1.402(11)
N8 C19 1.353(11)
N9 C21 1.365(12)
N9 N10 1.394(10)
N10 C24 1.316(13)
N11 C26 1.349(11)
N11 N12 1.387(10)
N12 C29 1.355(11)
N13 C31 1.105(12)
C1 C3 1.351(12)
C1 C2 1.506(12)
C3 C4 1.355(14)
C4 C5 1.487(12)
C6 C8 1.383(12)
C6 C7 1.500(13)
C8 C9 1.373(13)
C9 C10 1.480(12)
C11 C13 1.365(12)
C11 C12 1.511(13)
C13 C14 1.381(13)
C14 C15 1.507(13)
C16 C18 1.389(12)
C16 C17 1.486(15)
C18 C19 1.393(14)
C19 C20 1.480(13)
C21 C23 1.400(15)
C21 C22 1.498(13)
C23 C24 1.382(13)
C24 C25 1.505(13)
C26 C28 1.374(12)
C26 C27 1.476(13)
C28 C29 1.372(13)
C29 C30 1.514(13)
C31 C32 1.467(15)
C35 Cl8 1.732(13)
C35 Cl7 1.758(15)
C33 Cl2 1.611(13)
C33 Cl3 1.678(14)
C33 Cl3B 1.687(14)
C33 Cl3A 1.704(15)
C33 Cl1 1.749(15)
C33 Cl2B 1.749(15)
C33 Cl1A 1.761(14)
C33 Cl1B 1.768(16)
C33 Cl2A 1.850(15)
Cl1 Cl3A 1.32(2)
Cl1 Cl1B 1.37(3)
Cl1 Cl3B 2.254(19)
Cl1 Cl1A 2.26(2)
Cl2 Cl1A 1.010(19)
Cl2 Cl2B 1.25(2)
Cl2 Cl1B 1.94(3)
Cl2 Cl2A 2.16(2)
Cl3 Cl3B 0.90(2)
Cl3 Cl2A 1.35(2)
Cl3 Cl3A 1.90(2)
Cl3 Cl2B 2.12(2)
Cl1A Cl1B 1.08(3)
Cl1A Cl2B 2.15(3)
Cl2A Cl2B 1.05(2)
Cl2A Cl3B 2.13(2)
Cl3A Cl3B 1.09(2)
Cl3A Cl1B 2.02(3)
C34 Cl5 1.579(16)
C34 Cl6 1.611(15)
C34 Cl4 1.627(16)
